data_4073659
loop_
_publ_author_name
'Suzuki, Eiji'
'Komuro, Takashi'
'Okazaki, Masaaki'
'Tobita, Hiromi'

_publ_section_title
;
 Three- and Five-Membered W/C/N Metallacycles Formed by Incorporation of
 Acetonitrile Molecules into Silyltungsten Intermediates&#x2020;
;
_journal_issue 18
_journal_name_full Organometallics
_journal_page_first 4379
_journal_paper_doi 10.1021/om700514d
_journal_volume 26
_journal_year 2007
_chemical_formula_sum 'C35 H39 N O2 Si W'
_chemical_formula_weight 717.61
_chemical_name_systematic
; 
 ? 
;
_space_group_IT_number 14
_symmetry_cell_setting monoclinic
_symmetry_Int_Tables_number 14
_symmetry_space_group_name_Hall '-P 2ybc'
_symmetry_space_group_name_H-M 'P 1 21/c 1'
_atom_sites_solution_hydrogens geom
_atom_sites_solution_primary direct
_atom_sites_solution_secondary difmap
_audit_creation_method SHELXL-97
_cell_angle_alpha 90.00
_cell_angle_beta 92.3395(15)
_cell_angle_gamma 90.00
_cell_formula_units_Z 4
_cell_length_a 8.9733(4)
_cell_length_b 14.8189(6)
_cell_length_c 24.2085(13)
_cell_measurement_reflns_used 17570
_cell_measurement_temperature 150(2)
_cell_measurement_theta_max 27.5
_cell_measurement_theta_min 1.4
_cell_volume 3216.4(3)
_computing_cell_refinement PROCESS-AUTO
_computing_data_collection PROCESS-AUTO
_computing_data_reduction 'teXsan Ver. 1.11'
_computing_structure_refinement 'SHELXL-97 (Sheldrick, 1997)'
_computing_structure_solution 'DIRDIF92 (PATTY)'
_diffrn_ambient_temperature 150(2)
_diffrn_detector_area_resol_mean 10.00
_diffrn_measured_fraction_theta_full 0.991
_diffrn_measured_fraction_theta_max 0.991
_diffrn_measurement_device_type 'Rigaku RAXIS-RAPID Imaging Plate'
_diffrn_measurement_method \w
_diffrn_radiation_monochromator graphite
_diffrn_radiation_type MoK\a
_diffrn_radiation_wavelength 0.71069
_diffrn_reflns_av_R_equivalents 0.0794
_diffrn_reflns_av_sigmaI/netI 0.0593
_diffrn_reflns_limit_h_max 11
_diffrn_reflns_limit_h_min -11
_diffrn_reflns_limit_k_max 18
_diffrn_reflns_limit_k_min -19
_diffrn_reflns_limit_l_max 31
_diffrn_reflns_limit_l_min -28
_diffrn_reflns_number 17300
_diffrn_reflns_theta_full 27.48
_diffrn_reflns_theta_max 27.48
_diffrn_reflns_theta_min 1.61
_exptl_absorpt_coefficient_mu 3.659
_exptl_absorpt_correction_T_max 0.7111
_exptl_absorpt_correction_T_min 0.6098
_exptl_absorpt_correction_type numerical
_exptl_absorpt_process_details
;
HIGASHI, T. (1999). Shape - Program to obtain Crystal Shape using CCD camera.
Rigaku Corporation, Tokyo, Japan. 
HIGASHI, T. (1999). Numabs - Numerical Absorption Correction,
Rigaku Corporation, Tokyo, Japan. 
;
_exptl_crystal_colour red
_exptl_crystal_density_diffrn 1.482
_exptl_crystal_density_method 'not measured'
_exptl_crystal_description block
_exptl_crystal_F_000 1440
_exptl_crystal_size_max 0.15
_exptl_crystal_size_mid 0.15
_exptl_crystal_size_min 0.10
_refine_diff_density_max 0.919
_refine_diff_density_min -1.274
_refine_diff_density_rms 0.240
_refine_ls_extinction_method none
_refine_ls_goodness_of_fit_ref 1.329
_refine_ls_hydrogen_treatment constr
_refine_ls_matrix_type full
_refine_ls_number_parameters 370
_refine_ls_number_reflns 7315
_refine_ls_number_restraints 0
_refine_ls_restrained_S_all 1.329
_refine_ls_R_factor_all 0.0892
_refine_ls_R_factor_gt 0.0653
_refine_ls_shift/su_max 0.000
_refine_ls_shift/su_mean 0.000
_refine_ls_structure_factor_coef Fsqd
_refine_ls_weighting_details 'calc w=1/[\s^2^(Fo^2^)+(0.0426P)^2^+30.6324P] where P=(Fo^2^+2Fc^2^)/3'
_refine_ls_weighting_scheme calc
_refine_ls_wR_factor_gt 0.1403
_refine_ls_wR_factor_ref 0.1567
_reflns_number_gt 6000
_reflns_number_total 7315
_reflns_threshold_expression >2sigma(I)
_cod_data_source_file om700514d-file004.cif
_cod_data_source_block complex1b
_cod_database_code 4073659

loop_
_symmetry_equiv_pos_as_xyz
'x, y, z'
'-x, y+1/2, -z+1/2'
'-x, -y, -z'
'x, -y-1/2, z-1/2'

loop_
_atom_site_label
_atom_site_type_symbol
_atom_site_fract_x
_atom_site_fract_y
_atom_site_fract_z
_atom_site_U_iso_or_equiv
_atom_site_adp_type
_atom_site_occupancy
_atom_site_symmetry_multiplicity
_atom_site_calc_flag
_atom_site_refinement_flags
W1 W 0.14608(4) 0.08007(2) 0.135026(14) 0.02271(11) Uani 1 1 d .
Si1 Si 0.3743(3) 0.29778(16) 0.14764(10) 0.0230(5) Uani 1 1 d .
O1 O -0.1677(8) 0.0776(5) 0.0756(3) 0.0439(17) Uani 1 1 d .
O2 O -0.0572(8) 0.1826(5) 0.2155(3) 0.0420(17) Uani 1 1 d .
N1 N 0.2880(8) 0.1998(5) 0.1217(3) 0.0264(15) Uani 1 1 d .
C1 C -0.0486(10) 0.0821(7) 0.0971(4) 0.0321(19) Uani 1 1 d .
C2 C 0.0200(10) 0.1462(6) 0.1859(4) 0.0287(19) Uani 1 1 d .
C3 C 0.2322(11) 0.1678(6) 0.0770(4) 0.0290(19) Uani 1 1 d .
C4 C 0.2484(13) 0.2011(8) 0.0192(4) 0.047(3) Uani 1 1 d .
H1 H 0.1595 0.2357 0.0075 0.070 Uiso 1 1 calc R
H2 H 0.2597 0.1496 -0.0057 0.070 Uiso 1 1 calc R
H3 H 0.3366 0.2400 0.0178 0.070 Uiso 1 1 calc R
C5 C 0.4423(9) 0.2750(5) 0.2198(4) 0.0241(17) Uani 1 1 d .
C6 C 0.5947(9) 0.2679(6) 0.2365(4) 0.0277(18) Uani 1 1 d .
H4 H 0.6690 0.2743 0.2099 0.033 Uiso 1 1 calc R
C7 C 0.6366(10) 0.2515(6) 0.2914(4) 0.033(2) Uani 1 1 d .
H5 H 0.7395 0.2458 0.3016 0.039 Uiso 1 1 calc R
C8 C 0.5328(12) 0.2434(6) 0.3316(4) 0.035(2) Uani 1 1 d .
C9 C 0.3829(10) 0.2523(7) 0.3156(4) 0.033(2) Uani 1 1 d .
H6 H 0.3095 0.2473 0.3426 0.039 Uiso 1 1 calc R
C10 C 0.3389(9) 0.2681(7) 0.2614(4) 0.0302(19) Uani 1 1 d .
H7 H 0.2357 0.2745 0.2519 0.036 Uiso 1 1 calc R
C11 C 0.5798(15) 0.2214(8) 0.3911(5) 0.054(3) Uani 1 1 d .
H8 H 0.6215 0.1603 0.3930 0.081 Uiso 1 1 calc R
H9 H 0.4928 0.2248 0.4142 0.081 Uiso 1 1 calc R
H10 H 0.6553 0.2648 0.4045 0.081 Uiso 1 1 calc R
C12 C 0.2326(9) 0.3886(6) 0.1496(4) 0.0253(17) Uani 1 1 d .
C13 C 0.2726(11) 0.4702(6) 0.1765(4) 0.033(2) Uani 1 1 d .
H11 H 0.3684 0.4760 0.1944 0.040 Uiso 1 1 calc R
C14 C 0.1724(12) 0.5425(7) 0.1770(5) 0.039(2) Uani 1 1 d .
H12 H 0.1997 0.5963 0.1962 0.046 Uiso 1 1 calc R
C15 C 0.0340(11) 0.5367(6) 0.1499(4) 0.031(2) Uani 1 1 d .
C16 C -0.0093(10) 0.4564(7) 0.1255(4) 0.035(2) Uani 1 1 d .
H13 H -0.1066 0.4508 0.1089 0.041 Uiso 1 1 calc R
C17 C 0.0886(11) 0.3831(7) 0.1250(4) 0.033(2) Uani 1 1 d .
H14 H 0.0571 0.3284 0.1076 0.040 Uiso 1 1 calc R
C18 C -0.0687(13) 0.6178(8) 0.1464(5) 0.046(3) Uani 1 1 d .
H15 H -0.1627 0.6009 0.1271 0.069 Uiso 1 1 calc R
H16 H -0.0210 0.6663 0.1260 0.069 Uiso 1 1 calc R
H17 H -0.0888 0.6388 0.1837 0.069 Uiso 1 1 calc R
C19 C 0.5248(10) 0.3295(6) 0.0999(4) 0.0295(19) Uani 1 1 d .
C20 C 0.5290(10) 0.4142(7) 0.0752(4) 0.033(2) Uani 1 1 d .
H18 H 0.4558 0.4577 0.0837 0.040 Uiso 1 1 calc R
C21 C 0.6374(11) 0.4367(7) 0.0382(4) 0.037(2) Uani 1 1 d .
H19 H 0.6408 0.4960 0.0234 0.045 Uiso 1 1 calc R
C22 C 0.7413(11) 0.3724(7) 0.0229(4) 0.034(2) Uani 1 1 d .
C23 C 0.7362(12) 0.2881(7) 0.0462(4) 0.038(2) Uani 1 1 d .
H20 H 0.8065 0.2437 0.0362 0.046 Uiso 1 1 calc R
C24 C 0.6289(11) 0.2665(7) 0.0844(4) 0.037(2) Uani 1 1 d .
H21 H 0.6276 0.2077 0.1000 0.045 Uiso 1 1 calc R
C25 C 0.8585(12) 0.3965(8) -0.0174(4) 0.045(3) Uani 1 1 d .
H22 H 0.9556 0.4018 0.0024 0.068 Uiso 1 1 calc R
H23 H 0.8328 0.4541 -0.0353 0.068 Uiso 1 1 calc R
H24 H 0.8634 0.3492 -0.0456 0.068 Uiso 1 1 calc R
C26 C 0.1350(10) -0.0619(6) 0.1730(4) 0.0259(18) Uani 1 1 d .
C27 C 0.2593(10) -0.0191(6) 0.1994(4) 0.0286(19) Uani 1 1 d .
C28 C 0.3670(10) -0.0056(6) 0.1585(4) 0.0294(19) Uani 1 1 d .
C29 C 0.3096(10) -0.0371(6) 0.1071(4) 0.030(2) Uani 1 1 d .
C30 C 0.1622(10) -0.0720(6) 0.1154(4) 0.0298(19) Uani 1 1 d .
C31 C 0.0027(11) -0.0998(7) 0.2013(5) 0.038(2) Uani 1 1 d .
H25 H 0.0249 -0.1614 0.2137 0.057 Uiso 1 1 calc R
H26 H -0.0841 -0.1004 0.1754 0.057 Uiso 1 1 calc R
H27 H -0.0189 -0.0621 0.2333 0.057 Uiso 1 1 calc R
C32 C 0.2862(12) -0.0020(7) 0.2607(4) 0.038(2) Uani 1 1 d .
H28 H 0.3475 -0.0507 0.2769 0.057 Uiso 1 1 calc R
H29 H 0.1904 0.0000 0.2787 0.057 Uiso 1 1 calc R
H30 H 0.3380 0.0557 0.2661 0.057 Uiso 1 1 calc R
C33 C 0.5221(11) 0.0320(7) 0.1696(5) 0.042(2) Uani 1 1 d .
H31 H 0.5247 0.0665 0.2042 0.063 Uiso 1 1 calc R
H32 H 0.5483 0.0716 0.1391 0.063 Uiso 1 1 calc R
H33 H 0.5939 -0.0178 0.1728 0.063 Uiso 1 1 calc R
C34 C 0.3903(14) -0.0384(8) 0.0543(5) 0.050(3) Uani 1 1 d .
H34 H 0.4552 0.0147 0.0527 0.075 Uiso 1 1 calc R
H35 H 0.3178 -0.0374 0.0229 0.075 Uiso 1 1 calc R
H36 H 0.4509 -0.0933 0.0527 0.075 Uiso 1 1 calc R
C35 C 0.0650(13) -0.1207(7) 0.0732(5) 0.045(3) Uani 1 1 d .
H37 H -0.0400 -0.1079 0.0797 0.068 Uiso 1 1 calc R
H38 H 0.0829 -0.1857 0.0762 0.068 Uiso 1 1 calc R
H39 H 0.0885 -0.1001 0.0361 0.068 Uiso 1 1 calc R

loop_
_atom_site_aniso_label
_atom_site_aniso_U_11
_atom_site_aniso_U_22
_atom_site_aniso_U_33
_atom_site_aniso_U_23
_atom_site_aniso_U_13
_atom_site_aniso_U_12
W1 0.02349(17) 0.02012(17) 0.02504(17) -0.00051(15) 0.00736(11) 0.00017(15)
Si1 0.0205(10) 0.0216(11) 0.0273(11) 0.0026(9) 0.0047(9) 0.0011(9)
O1 0.034(4) 0.048(4) 0.049(4) -0.002(4) -0.007(3) 0.000(3)
O2 0.040(4) 0.048(4) 0.040(4) -0.004(3) 0.018(3) 0.010(3)
N1 0.032(4) 0.021(3) 0.027(4) 0.002(3) 0.010(3) 0.002(3)
C1 0.032(5) 0.030(4) 0.035(5) -0.002(4) 0.006(4) 0.000(4)
C2 0.029(4) 0.027(4) 0.030(4) 0.004(4) 0.005(4) -0.001(4)
C3 0.035(5) 0.023(4) 0.029(5) 0.003(4) 0.008(4) 0.005(4)
C4 0.055(7) 0.056(7) 0.031(5) 0.004(5) 0.006(5) -0.025(6)
C5 0.022(4) 0.018(4) 0.033(4) 0.002(3) -0.003(3) -0.001(3)
C6 0.018(4) 0.026(4) 0.039(5) 0.006(4) 0.004(4) 0.000(3)
C7 0.023(4) 0.027(4) 0.046(5) 0.002(4) -0.007(4) 0.003(4)
C8 0.049(6) 0.021(4) 0.035(5) -0.002(4) -0.004(4) -0.005(4)
C9 0.028(4) 0.037(5) 0.034(5) 0.002(4) 0.006(4) -0.009(4)
C10 0.017(4) 0.037(5) 0.036(5) 0.003(4) 0.002(3) -0.003(4)
C11 0.064(8) 0.050(7) 0.046(6) 0.005(5) -0.023(6) -0.008(6)
C12 0.024(4) 0.026(4) 0.027(4) 0.004(3) 0.007(3) 0.000(3)
C13 0.037(5) 0.024(4) 0.039(5) -0.004(4) -0.002(4) -0.001(4)
C14 0.040(5) 0.027(5) 0.050(6) -0.003(5) 0.010(5) -0.001(4)
C15 0.037(5) 0.031(5) 0.026(4) 0.000(4) 0.020(4) 0.008(4)
C16 0.026(4) 0.051(6) 0.026(4) 0.001(4) 0.000(4) 0.013(4)
C17 0.034(5) 0.036(5) 0.029(5) -0.005(4) 0.003(4) 0.011(4)
C18 0.055(7) 0.040(6) 0.045(6) 0.005(5) 0.020(5) 0.021(5)
C19 0.026(4) 0.030(4) 0.033(5) 0.005(4) 0.005(4) -0.003(4)
C20 0.027(4) 0.038(5) 0.034(5) 0.014(4) -0.008(4) -0.001(4)
C21 0.030(5) 0.043(6) 0.039(5) 0.017(4) 0.004(4) -0.005(4)
C22 0.034(5) 0.047(6) 0.023(4) 0.002(4) 0.003(4) -0.016(4)
C23 0.042(6) 0.035(5) 0.039(5) 0.002(4) 0.020(4) -0.009(4)
C24 0.041(5) 0.035(5) 0.037(5) 0.005(4) 0.015(4) 0.003(4)
C25 0.041(6) 0.062(7) 0.033(5) 0.003(5) 0.010(4) -0.021(5)
C26 0.028(4) 0.020(4) 0.031(4) 0.003(3) 0.012(3) 0.004(3)
C27 0.032(5) 0.018(4) 0.036(5) 0.003(4) 0.004(4) 0.003(3)
C28 0.025(4) 0.024(4) 0.041(5) 0.005(4) 0.016(4) 0.007(3)
C29 0.028(4) 0.026(4) 0.039(5) -0.003(4) 0.018(4) 0.006(4)
C30 0.035(5) 0.024(4) 0.031(4) -0.002(4) 0.012(4) 0.000(4)
C31 0.033(5) 0.031(5) 0.050(6) 0.005(4) 0.015(4) 0.000(4)
C32 0.045(6) 0.034(5) 0.036(5) 0.001(4) 0.000(4) 0.008(5)
C33 0.028(5) 0.036(5) 0.061(7) 0.004(5) 0.001(5) 0.005(4)
C34 0.064(7) 0.039(6) 0.049(6) 0.005(5) 0.032(6) 0.015(6)
C35 0.053(7) 0.035(5) 0.049(6) -0.019(5) 0.003(5) -0.006(5)

loop_
_atom_type_symbol
_atom_type_description
_atom_type_scat_dispersion_real
_atom_type_scat_dispersion_imag
_atom_type_scat_source
C C 0.0033 0.0016 'International Tables Vol C Tables 4.2.6.8 and 6.1.1.4'
H H 0.0000 0.0000 'International Tables Vol C Tables 4.2.6.8 and 6.1.1.4'
N N 0.0061 0.0033 'International Tables Vol C Tables 4.2.6.8 and 6.1.1.4'
O O 0.0106 0.0060 'International Tables Vol C Tables 4.2.6.8 and 6.1.1.4'
Si Si 0.0817 0.0704 'International Tables Vol C Tables 4.2.6.8 and 6.1.1.4'
W W -0.8490 6.8722 'International Tables Vol C Tables 4.2.6.8 and 6.1.1.4'

loop_
_geom_angle_atom_site_label_1
_geom_angle_atom_site_label_2
_geom_angle_atom_site_label_3
_geom_angle
C1 W1 C2 76.1(4)
C1 W1 C3 91.3(4)
C2 W1 C3 110.5(4)
C1 W1 N1 115.5(4)
C2 W1 N1 92.3(3)
C3 W1 N1 34.1(3)
C1 W1 C26 98.7(4)
C2 W1 C26 99.8(3)
C3 W1 C26 149.6(3)
N1 W1 C26 145.6(3)
C1 W1 C30 88.9(4)
C2 W1 C30 131.1(3)
C3 W1 C30 116.2(3)
N1 W1 C30 135.3(3)
C26 W1 C30 36.3(3)
C1 W1 C27 133.0(4)
C2 W1 C27 98.1(3)
C3 W1 C27 132.6(3)
N1 W1 C27 111.3(3)
C26 W1 C27 35.4(3)
C30 W1 C27 59.7(3)
C1 W1 C29 115.4(4)
C2 W1 C29 156.1(4)
C3 W1 C29 90.8(3)
N1 W1 C29 100.2(3)
C26 W1 C29 59.0(3)
C30 W1 C29 35.7(3)
C27 W1 C29 58.5(3)
C1 W1 C28 147.0(4)
C2 W1 C28 127.2(4)
C3 W1 C28 99.4(3)
N1 W1 C28 89.1(3)
C26 W1 C28 58.1(3)
C30 W1 C28 58.3(3)
C27 W1 C28 34.9(3)
C29 W1 C28 34.1(3)
N1 Si1 C12 108.5(4)
N1 Si1 C5 108.1(4)
C12 Si1 C5 107.9(4)
N1 Si1 C19 107.9(4)
C12 Si1 C19 110.3(4)
C5 Si1 C19 114.1(4)
C3 N1 Si1 140.4(7)
C3 N1 W1 67.4(5)
Si1 N1 W1 149.4(4)
O1 C1 W1 175.4(9)
O2 C2 W1 177.7(8)
N1 C3 C4 128.8(9)
N1 C3 W1 78.5(6)
C4 C3 W1 152.6(7)
C3 C4 H1 109.5
C3 C4 H2 109.5
H1 C4 H2 109.5
C3 C4 H3 109.5
H1 C4 H3 109.5
H2 C4 H3 109.5
C10 C5 C6 116.8(8)
C10 C5 Si1 119.1(6)
C6 C5 Si1 124.0(7)
C7 C6 C5 120.6(9)
C7 C6 H4 119.7
C5 C6 H4 119.7
C8 C7 C6 121.8(8)
C8 C7 H5 119.1
C6 C7 H5 119.1
C7 C8 C9 117.9(9)
C7 C8 C11 121.2(10)
C9 C8 C11 120.8(10)
C10 C9 C8 121.3(9)
C10 C9 H6 119.4
C8 C9 H6 119.4
C9 C10 C5 121.7(8)
C9 C10 H7 119.1
C5 C10 H7 119.1
C8 C11 H8 109.5
C8 C11 H9 109.5
H8 C11 H9 109.5
C8 C11 H10 109.5
H8 C11 H10 109.5
H9 C11 H10 109.5
C17 C12 C13 117.3(8)
C17 C12 Si1 124.6(7)
C13 C12 Si1 118.1(7)
C14 C13 C12 120.5(9)
C14 C13 H11 119.8
C12 C13 H11 119.8
C15 C14 C13 120.9(9)
C15 C14 H12 119.5
C13 C14 H12 119.5
C16 C15 C14 119.3(9)
C16 C15 C18 120.1(9)
C14 C15 C18 120.6(10)
C15 C16 C17 120.6(9)
C15 C16 H13 119.7
C17 C16 H13 119.7
C16 C17 C12 121.3(10)
C16 C17 H14 119.4
C12 C17 H14 119.4
C15 C18 H15 109.5
C15 C18 H16 109.5
H15 C18 H16 109.5
C15 C18 H17 109.5
H15 C18 H17 109.5
H16 C18 H17 109.5
C24 C19 C20 117.5(9)
C24 C19 Si1 120.6(7)
C20 C19 Si1 121.7(7)
C21 C20 C19 121.7(10)
C21 C20 H18 119.1
C19 C20 H18 119.1
C20 C21 C22 120.1(9)
C20 C21 H19 120.0
C22 C21 H19 120.0
C23 C22 C21 118.6(9)
C23 C22 C25 121.2(10)
C21 C22 C25 120.2(10)
C22 C23 C24 121.0(10)
C22 C23 H20 119.5
C24 C23 H20 119.5
C19 C24 C23 121.0(10)
C19 C24 H21 119.5
C23 C24 H21 119.5
C22 C25 H22 109.5
C22 C25 H23 109.5
H22 C25 H23 109.5
C22 C25 H24 109.5
H22 C25 H24 109.5
H23 C25 H24 109.5
C27 C26 C30 108.9(8)
C27 C26 C31 125.8(9)
C30 C26 C31 125.0(9)
C27 C26 W1 74.0(5)
C30 C26 W1 72.2(5)
C31 C26 W1 124.9(6)
C26 C27 C28 107.1(8)
C26 C27 C32 127.5(9)
C28 C27 C32 124.9(9)
C26 C27 W1 70.6(5)
C28 C27 W1 74.8(5)
C32 C27 W1 126.4(6)
C29 C28 C27 109.5(8)
C29 C28 C33 125.5(9)
C27 C28 C33 124.9(9)
C29 C28 W1 72.4(5)
C27 C28 W1 70.3(5)
C33 C28 W1 126.3(6)
C28 C29 C30 107.5(8)
C28 C29 C34 126.0(9)
C30 C29 C34 126.4(10)
C28 C29 W1 73.5(5)
C30 C29 W1 69.1(5)
C34 C29 W1 125.1(7)
C26 C30 C29 106.9(8)
C26 C30 C35 126.5(9)
C29 C30 C35 126.1(9)
C26 C30 W1 71.5(5)
C29 C30 W1 75.2(5)
C35 C30 W1 124.7(7)
C26 C31 H25 109.5
C26 C31 H26 109.5
H25 C31 H26 109.5
C26 C31 H27 109.5
H25 C31 H27 109.5
H26 C31 H27 109.5
C27 C32 H28 109.5
C27 C32 H29 109.5
H28 C32 H29 109.5
C27 C32 H30 109.5
H28 C32 H30 109.5
H29 C32 H30 109.5
C28 C33 H31 109.5
C28 C33 H32 109.5
H31 C33 H32 109.5
C28 C33 H33 109.5
H31 C33 H33 109.5
H32 C33 H33 109.5
C29 C34 H34 109.5
C29 C34 H35 109.5
H34 C34 H35 109.5
C29 C34 H36 109.5
H34 C34 H36 109.5
H35 C34 H36 109.5
C30 C35 H37 109.5
C30 C35 H38 109.5
H37 C35 H38 109.5
C30 C35 H39 109.5
H37 C35 H39 109.5
H38 C35 H39 109.5

loop_
_geom_bond_atom_site_label_1
_geom_bond_atom_site_label_2
_geom_bond_distance
W1 C1 1.940(9)
W1 C2 1.968(9)
W1 C3 2.086(9)
W1 N1 2.215(7)
W1 C26 2.300(8)
W1 C30 2.309(9)
W1 C27 2.344(9)
W1 C29 2.389(9)
W1 C28 2.403(9)
Si1 N1 1.750(8)
Si1 C12 1.853(9)
Si1 C5 1.858(9)
Si1 C19 1.873(9)
O1 C1 1.172(12)
O2 C2 1.150(11)
N1 C3 1.266(12)
C3 C4 1.497(13)
C4 H1 0.9800
C4 H2 0.9800
C4 H3 0.9800
C5 C10 1.401(13)
C5 C6 1.414(11)
C6 C7 1.388(13)
C6 H4 0.9500
C7 C8 1.379(15)
C7 H5 0.9500
C8 C9 1.392(13)
C8 C11 1.521(14)
C9 C10 1.374(13)
C9 H6 0.9500
C10 H7 0.9500
C11 H8 0.9800
C11 H9 0.9800
C11 H10 0.9800
C12 C17 1.403(13)
C12 C13 1.413(13)
C13 C14 1.399(14)
C13 H11 0.9500
C14 C15 1.383(14)
C14 H12 0.9500
C15 C16 1.376(14)
C15 C18 1.515(13)
C16 C17 1.398(13)
C16 H13 0.9500
C17 H14 0.9500
C18 H15 0.9800
C18 H16 0.9800
C18 H17 0.9800
C19 C24 1.383(13)
C19 C20 1.391(13)
C20 C21 1.388(13)
C20 H18 0.9500
C21 C22 1.394(15)
C21 H19 0.9500
C22 C23 1.371(14)
C22 C25 1.506(13)
C23 C24 1.400(13)
C23 H20 0.9500
C24 H21 0.9500
C25 H22 0.9800
C25 H23 0.9800
C25 H24 0.9800
C26 C27 1.413(13)
C26 C30 1.434(13)
C26 C31 1.503(12)
C27 C28 1.426(13)
C27 C32 1.514(13)
C28 C29 1.407(14)
C28 C33 1.513(13)
C29 C30 1.442(12)
C29 C34 1.495(13)
C30 C35 1.501(14)
C31 H25 0.9800
C31 H26 0.9800
C31 H27 0.9800
C32 H28 0.9800
C32 H29 0.9800
C32 H30 0.9800
C33 H31 0.9800
C33 H32 0.9800
C33 H33 0.9800
C34 H34 0.9800
C34 H35 0.9800
C34 H36 0.9800
C35 H37 0.9800
C35 H38 0.9800
C35 H39 0.9800

loop_
_geom_torsion_atom_site_label_1
_geom_torsion_atom_site_label_2
_geom_torsion_atom_site_label_3
_geom_torsion_atom_site_label_4
_geom_torsion
C12 Si1 N1 C3 70.7(11)
C5 Si1 N1 C3 -172.5(10)
C19 Si1 N1 C3 -48.7(12)
C12 Si1 N1 W1 -78.6(9)
C5 Si1 N1 W1 38.2(9)
C19 Si1 N1 W1 161.9(8)
C1 W1 N1 C3 -48.7(6)
C2 W1 N1 C3 -124.3(6)
C26 W1 N1 C3 124.5(6)
C30 W1 N1 C3 68.1(7)
C27 W1 N1 C3 136.1(6)
C29 W1 N1 C3 76.0(6)
C28 W1 N1 C3 108.5(6)
C1 W1 N1 Si1 110.7(8)
C2 W1 N1 Si1 35.0(9)
C3 W1 N1 Si1 159.4(12)
C26 W1 N1 Si1 -76.1(10)
C30 W1 N1 Si1 -132.5(8)
C27 W1 N1 Si1 -64.6(9)
C29 W1 N1 Si1 -124.6(8)
C28 W1 N1 Si1 -92.2(9)
Si1 N1 C3 C4 15.2(18)
W1 N1 C3 C4 178.9(12)
Si1 N1 C3 W1 -163.7(9)
C1 W1 C3 N1 137.3(6)
C2 W1 C3 N1 61.7(6)
C26 W1 C3 N1 -113.0(7)
C30 W1 C3 N1 -133.3(5)
C27 W1 C3 N1 -61.4(7)
C29 W1 C3 N1 -107.2(6)
C28 W1 C3 N1 -74.0(6)
C1 W1 C3 C4 -40.7(17)
C2 W1 C3 C4 -116.3(17)
N1 W1 C3 C4 -178(2)
C26 W1 C3 C4 69.0(19)
C30 W1 C3 C4 48.7(18)
C27 W1 C3 C4 120.5(17)
C29 W1 C3 C4 74.7(17)
C28 W1 C3 C4 107.9(17)
N1 Si1 C5 C10 -72.4(8)
C12 Si1 C5 C10 44.8(8)
C19 Si1 C5 C10 167.6(7)
N1 Si1 C5 C6 110.4(8)
C12 Si1 C5 C6 -132.4(7)
C19 Si1 C5 C6 -9.5(9)
C10 C5 C6 C7 2.2(13)
Si1 C5 C6 C7 179.4(7)
C5 C6 C7 C8 -1.2(14)
C6 C7 C8 C9 -0.1(14)
C6 C7 C8 C11 177.2(9)
C7 C8 C9 C10 0.4(15)
C11 C8 C9 C10 -177.0(10)
C8 C9 C10 C5 0.7(15)
C6 C5 C10 C9 -2.0(14)
Si1 C5 C10 C9 -179.3(8)
N1 Si1 C12 C17 -10.6(9)
C5 Si1 C12 C17 -127.4(8)
C19 Si1 C12 C17 107.4(8)
N1 Si1 C12 C13 171.1(7)
C5 Si1 C12 C13 54.2(8)
C19 Si1 C12 C13 -71.0(8)
C17 C12 C13 C14 -1.5(14)
Si1 C12 C13 C14 177.0(8)
C12 C13 C14 C15 -1.9(16)
C13 C14 C15 C16 4.7(15)
C13 C14 C15 C18 -174.7(10)
C14 C15 C16 C17 -4.1(14)
C18 C15 C16 C17 175.3(9)
C15 C16 C17 C12 0.7(15)
C13 C12 C17 C16 2.1(14)
Si1 C12 C17 C16 -176.3(7)
N1 Si1 C19 C24 -50.6(9)
C12 Si1 C19 C24 -169.0(8)
C5 Si1 C19 C24 69.4(9)
N1 Si1 C19 C20 124.0(8)
C12 Si1 C19 C20 5.6(9)
C5 Si1 C19 C20 -116.0(8)
C24 C19 C20 C21 -3.0(14)
Si1 C19 C20 C21 -177.7(8)
C19 C20 C21 C22 3.3(15)
C20 C21 C22 C23 -1.8(15)
C20 C21 C22 C25 179.7(9)
C21 C22 C23 C24 0.2(15)
C25 C22 C23 C24 178.7(10)
C20 C19 C24 C23 1.3(15)
Si1 C19 C24 C23 176.1(8)
C22 C23 C24 C19 0.0(16)
C1 W1 C26 C27 -167.5(6)
C2 W1 C26 C27 -90.2(6)
C3 W1 C26 C27 84.7(8)
N1 W1 C26 C27 18.8(8)
C30 W1 C26 C27 116.5(8)
C29 W1 C26 C27 78.0(6)
C28 W1 C26 C27 37.8(5)
C1 W1 C26 C30 76.0(6)
C2 W1 C26 C30 153.3(6)
C3 W1 C26 C30 -31.8(10)
N1 W1 C26 C30 -97.7(7)
C27 W1 C26 C30 -116.5(8)
C29 W1 C26 C30 -38.5(5)
C28 W1 C26 C30 -78.7(6)
C1 W1 C26 C31 -44.7(9)
C2 W1 C26 C31 32.6(9)
C3 W1 C26 C31 -152.5(8)
N1 W1 C26 C31 141.6(7)
C30 W1 C26 C31 -120.7(11)
C27 W1 C26 C31 122.8(10)
C29 W1 C26 C31 -159.2(9)
C28 W1 C26 C31 160.6(10)
C30 C26 C27 C28 -2.2(10)
C31 C26 C27 C28 171.8(8)
W1 C26 C27 C28 -66.4(6)
C30 C26 C27 C32 -174.2(9)
C31 C26 C27 C32 -0.2(14)
W1 C26 C27 C32 121.5(9)
C30 C26 C27 W1 64.3(6)
C31 C26 C27 W1 -121.8(9)
C1 W1 C27 C26 17.1(8)
C2 W1 C27 C26 95.5(6)
C3 W1 C27 C26 -136.9(6)
N1 W1 C27 C26 -168.8(5)
C30 W1 C27 C26 -37.8(5)
C29 W1 C27 C26 -79.6(6)
C28 W1 C27 C26 -114.8(8)
C1 W1 C27 C28 131.8(6)
C2 W1 C27 C28 -149.7(6)
C3 W1 C27 C28 -22.1(7)
N1 W1 C27 C28 -54.0(6)
C26 W1 C27 C28 114.8(8)
C30 W1 C27 C28 77.0(6)
C29 W1 C27 C28 35.1(5)
C1 W1 C27 C32 -105.8(9)
C2 W1 C27 C32 -27.3(9)
C3 W1 C27 C32 100.2(9)
N1 W1 C27 C32 68.4(9)
C26 W1 C27 C32 -122.9(11)
C30 W1 C27 C32 -160.7(9)
C29 W1 C27 C32 157.5(10)
C28 W1 C27 C32 122.4(11)
C26 C27 C28 C29 1.5(10)
C32 C27 C28 C29 173.8(8)
W1 C27 C28 C29 -62.1(6)
C26 C27 C28 C33 -175.3(8)
C32 C27 C28 C33 -3.0(14)
W1 C27 C28 C33 121.1(9)
C26 C27 C28 W1 63.6(6)
C32 C27 C28 W1 -124.1(9)
C1 W1 C28 C29 30.0(9)
C2 W1 C28 C29 157.9(6)
C3 W1 C28 C29 -77.3(6)
N1 W1 C28 C29 -109.9(6)
C26 W1 C28 C29 80.7(6)
C30 W1 C28 C29 37.7(5)
C27 W1 C28 C29 119.0(8)
C1 W1 C28 C27 -89.1(8)
C2 W1 C28 C27 38.8(7)
C3 W1 C28 C27 163.7(6)
N1 W1 C28 C27 131.1(5)
C26 W1 C28 C27 -38.3(5)
C30 W1 C28 C27 -81.3(6)
C29 W1 C28 C27 -119.0(8)
C1 W1 C28 C33 151.5(9)
C2 W1 C28 C33 -80.6(9)
C3 W1 C28 C33 44.2(9)
N1 W1 C28 C33 11.6(9)
C26 W1 C28 C33 -157.8(10)
C30 W1 C28 C33 159.3(10)
C27 W1 C28 C33 -119.5(11)
C29 W1 C28 C33 121.5(11)
C27 C28 C29 C30 -0.2(10)
C33 C28 C29 C30 176.5(9)
W1 C28 C29 C30 -61.1(6)
C27 C28 C29 C34 -177.4(9)
C33 C28 C29 C34 -0.7(15)
W1 C28 C29 C34 121.7(10)
C27 C28 C29 W1 60.8(6)
C33 C28 C29 W1 -122.4(9)
C1 W1 C29 C28 -162.5(6)
C2 W1 C29 C28 -47.9(11)
C3 W1 C29 C28 105.7(6)
N1 W1 C29 C28 72.8(6)
C26 W1 C29 C28 -77.6(6)
C30 W1 C29 C28 -116.7(8)
C27 W1 C29 C28 -36.0(5)
C1 W1 C29 C30 -45.7(7)
C2 W1 C29 C30 68.8(11)
C3 W1 C29 C30 -137.5(6)
N1 W1 C29 C30 -170.5(5)
C26 W1 C29 C30 39.1(5)
C27 W1 C29 C30 80.8(6)
C28 W1 C29 C30 116.7(8)
C1 W1 C29 C34 74.8(10)
C2 W1 C29 C34 -170.7(9)
C3 W1 C29 C34 -17.0(10)
N1 W1 C29 C34 -49.9(10)
C26 W1 C29 C34 159.6(10)
C30 W1 C29 C34 120.5(12)
C27 W1 C29 C34 -158.7(10)
C28 W1 C29 C34 -122.7(11)
C27 C26 C30 C29 2.0(10)
C31 C26 C30 C29 -172.0(8)
W1 C26 C30 C29 67.5(6)
C27 C26 C30 C35 174.6(9)
C31 C26 C30 C35 0.6(15)
W1 C26 C30 C35 -120.0(10)
C27 C26 C30 W1 -65.4(6)
C31 C26 C30 W1 120.6(9)
C28 C29 C30 C26 -1.1(10)
C34 C29 C30 C26 176.1(9)
W1 C29 C30 C26 -65.0(6)
C28 C29 C30 C35 -173.7(9)
C34 C29 C30 C35 3.5(16)
W1 C29 C30 C35 122.4(10)
C28 C29 C30 W1 63.9(6)
C34 C29 C30 W1 -118.9(10)
C1 W1 C30 C26 -106.4(6)
C2 W1 C30 C26 -36.0(7)
C3 W1 C30 C26 162.7(5)
N1 W1 C30 C26 127.3(5)
C27 W1 C30 C26 36.9(5)
C29 W1 C30 C26 113.9(8)
C28 W1 C30 C26 77.9(6)
C1 W1 C30 C29 139.7(6)
C2 W1 C30 C29 -150.0(6)
C3 W1 C30 C29 48.8(7)
N1 W1 C30 C29 13.4(7)
C26 W1 C30 C29 -113.9(8)
C27 W1 C30 C29 -77.0(6)
C28 W1 C30 C29 -36.1(5)
C1 W1 C30 C35 15.7(9)
C2 W1 C30 C35 86.1(9)
C3 W1 C30 C35 -75.1(9)
N1 W1 C30 C35 -110.6(8)
C26 W1 C30 C35 122.1(11)
C27 W1 C30 C35 159.0(9)
C29 W1 C30 C35 -123.9(11)
C28 W1 C30 C35 -160.0(10)
